data_7062737
loop_
_publ_author_name
'Estifanos Filkale, Adelew'
'Gangwar, Manoj Kumar'
'Pandey, Indresh Kumar'
'Butcher, Ray'

_publ_section_title
;
 Binuclear cobalt(ii) complexes: synthesis, structure, characterizations
 and catalytic applications in acceptor-less dehydrogenation (AD) of
 primary alcohols into aldehydes
;
_journal_issue 42
_journal_name_full 'New Journal of Chemistry'
_journal_page_first 19657
_journal_page_last 19671
_journal_paper_doi 10.1039/D3NJ03632D
_journal_volume 47
_journal_year 2023
_chemical_formula_moiety 'C78 H87 Co2 N5 O4'
_chemical_formula_sum 'C78 H87 Co2 N5 O4'
_chemical_formula_weight 1276.39
_space_group_IT_number 2
_space_group_name_Hall '-P 1'
_space_group_name_H-M_alt 'P -1'
_symmetry_cell_setting triclinic
_symmetry_space_group_name_Hall '-P 1'
_symmetry_space_group_name_H-M 'P -1'
_atom_sites_solution_hydrogens geom
_atom_sites_solution_primary direct
_atom_sites_solution_secondary difmap
_audit_creation_method SHELXL-97
_audit_update_record
;
2013-12-29 deposited with the CCDC.	2023-09-21 downloaded from the CCDC.
;
_cell_angle_alpha 105.310(8)
_cell_angle_beta 108.728(5)
_cell_angle_gamma 100.126(5)
_cell_formula_units_Z 2
_cell_length_a 14.022(9)
_cell_length_b 16.557(10)
_cell_length_c 16.724(11)
_cell_measurement_reflns_used 5833
_cell_measurement_temperature 100(2)
_cell_measurement_theta_max 25.3
_cell_measurement_theta_min 2.3
_cell_volume 3399(4)
_computing_cell_refinement 'CrystalClear-SM Expert 2.0 r4'
_computing_data_collection 'CrystalClear-SM Expert 2.0 r4 (Rigaku, 2009)'
_computing_data_reduction 'CrystalClear-SM Expert 2.0 r4'
_computing_molecular_graphics 'CrystalStructure 4.0 (Rigaku, 2010)'
_computing_publication_material 'CrystalStructure 4.0'
_computing_structure_refinement 'SHELXL97 (Sheldrick, 2008)'
_computing_structure_solution 'SHELXS86 (Sheldrick, 1985)'
_diffrn_ambient_temperature 100(2)
_diffrn_measured_fraction_theta_full 0.991
_diffrn_measured_fraction_theta_max 0.991
_diffrn_measurement_device_type 'Rigaku Saturn724+'
_diffrn_measurement_method \w
_diffrn_radiation_monochromator graphite
_diffrn_radiation_source 'fine-focus sealed tube'
_diffrn_radiation_type MoK\a
_diffrn_radiation_wavelength 0.71075
_diffrn_reflns_av_R_equivalents 0.0760
_diffrn_reflns_av_sigmaI/netI 0.0992
_diffrn_reflns_limit_h_max 16
_diffrn_reflns_limit_h_min -16
_diffrn_reflns_limit_k_max 19
_diffrn_reflns_limit_k_min -19
_diffrn_reflns_limit_l_max 19
_diffrn_reflns_limit_l_min -19
_diffrn_reflns_number 28449
_diffrn_reflns_theta_full 25.00
_diffrn_reflns_theta_max 25.00
_diffrn_reflns_theta_min 2.21
_exptl_absorpt_coefficient_mu 0.541
_exptl_absorpt_correction_T_max 0.8995
_exptl_absorpt_correction_T_min 0.8995
_exptl_absorpt_correction_type multi-scan
_exptl_absorpt_process_details 'NUMABS (Rigaku, 1999)'
_exptl_crystal_density_diffrn 1.247
_exptl_crystal_density_method 'not measured'
_exptl_crystal_description block
_exptl_crystal_F_000 1352
_exptl_crystal_size_max 0.47
_exptl_crystal_size_mid 0.19
_exptl_crystal_size_min 0.08
_refine_diff_density_max 1.371
_refine_diff_density_min -0.690
_refine_diff_density_rms 0.112
_refine_ls_extinction_method none
_refine_ls_goodness_of_fit_ref 1.101
_refine_ls_hydrogen_treatment mixed
_refine_ls_matrix_type full
_refine_ls_number_parameters 803
_refine_ls_number_reflns 11853
_refine_ls_number_restraints 0
_refine_ls_restrained_S_all 1.101
_refine_ls_R_factor_all 0.1189
_refine_ls_R_factor_gt 0.0995
_refine_ls_shift/su_max 0.000
_refine_ls_shift/su_mean 0.000
_refine_ls_structure_factor_coef Fsqd
_refine_ls_weighting_details 'calc w=1/[\s^2^(Fo^2^)+(0.0340P)^2^+30.4548P] where P=(Fo^2^+2Fc^2^)/3'
_refine_ls_weighting_scheme calc
_refine_ls_wR_factor_gt 0.2111
_refine_ls_wR_factor_ref 0.2218
_reflns_number_gt 9362
_reflns_number_total 11853
_reflns_threshold_expression >2sigma(I)
_cod_data_source_file d3nj03632d2.cif
_cod_data_source_block shelxl
_cod_depositor_comments 'Adding full bibliography for 7062737--7062739.cif.'
_cod_database_code 7062737

loop_
_symmetry_equiv_pos_as_xyz
'x, y, z'
'-x, -y, -z'

loop_
_atom_site_label
_atom_site_type_symbol
_atom_site_fract_x
_atom_site_fract_y
_atom_site_fract_z
_atom_site_U_iso_or_equiv
_atom_site_adp_type
_atom_site_occupancy
_atom_site_symmetry_multiplicity
_atom_site_calc_flag
_atom_site_refinement_flags
_atom_site_disorder_assembly
_atom_site_disorder_group
Co1 Co 0.37268(6) 0.23448(5) 0.09129(5) 0.0136(2) Uani 1 1 d . . .
Co2 Co 0.65608(6) 0.24200(5) 0.38531(5) 0.0126(2) Uani 1 1 d . . .
O1 O 0.3555(3) 0.1467(3) 0.1456(3) 0.0169(9) Uani 1 1 d . . .
O2 O 0.5066(3) 0.3184(3) 0.1589(3) 0.0177(9) Uani 1 1 d . . .
O3 O 0.5175(3) 0.1642(3) 0.3221(3) 0.0173(9) Uani 1 1 d . . .
O4 O 0.6695(3) 0.3194(3) 0.3191(3) 0.0162(9) Uani 1 1 d . . .
N1 N 0.2465(4) 0.2735(3) 0.0967(3) 0.0144(11) Uani 1 1 d . . .
N2 N 0.3960(4) 0.1956(3) -0.0226(3) 0.0150(11) Uani 1 1 d . . .
N3 N 0.6909(4) 0.3352(3) 0.5037(3) 0.0139(11) Uani 1 1 d . . .
N4 N 0.7333(4) 0.1517(3) 0.3779(3) 0.0154(11) Uani 1 1 d . . .
N5 N 0.2836(6) 0.4066(5) 0.3236(5) 0.055(2) Uani 1 1 d . . .
C1 C 0.1999(5) 0.3324(4) 0.0545(4) 0.0160(13) Uani 1 1 d . . .
C2 C 0.2584(5) 0.4181(4) 0.0767(5) 0.0228(15) Uani 1 1 d . . .
C3 C 0.2085(5) 0.4719(5) 0.0370(5) 0.0289(17) Uani 1 1 d . . .
H3 H 0.2470 0.5305 0.0511 0.035 Uiso 1 1 calc R . .
C4 C 0.1037(6) 0.4416(5) -0.0227(5) 0.0327(18) Uani 1 1 d . . .
H4 H 0.0707 0.4794 -0.0480 0.039 Uiso 1 1 calc R . .
C5 C 0.0485(5) 0.3555(5) -0.0445(5) 0.0286(17) Uani 1 1 d . . .
H5 H -0.0230 0.3350 -0.0850 0.034 Uiso 1 1 calc R . .
C6 C 0.0943(5) 0.2985(4) -0.0091(4) 0.0209(14) Uani 1 1 d . . .
C7 C 0.3729(5) 0.4557(4) 0.1415(5) 0.0214(15) Uani 1 1 d . . .
H7 H 0.3930 0.4113 0.1690 0.026 Uiso 1 1 calc R . .
C8 C 0.3912(6) 0.5394(5) 0.2177(5) 0.0366(19) Uani 1 1 d . . .
H8A H 0.4656 0.5609 0.2579 0.055 Uiso 1 1 calc R . .
H8B H 0.3484 0.5270 0.2515 0.055 Uiso 1 1 calc R . .
H8C H 0.3714 0.5839 0.1923 0.055 Uiso 1 1 calc R . .
C9 C 0.4438(5) 0.4729(5) 0.0910(5) 0.0271(16) Uani 1 1 d . . .
H9A H 0.5172 0.4967 0.1336 0.041 Uiso 1 1 calc R . .
H9B H 0.4241 0.5149 0.0618 0.041 Uiso 1 1 calc R . .
H9C H 0.4354 0.4180 0.0454 0.041 Uiso 1 1 calc R . .
C10 C 0.0285(5) 0.2039(4) -0.0398(5) 0.0246(15) Uani 1 1 d . . .
H10 H 0.0741 0.1711 -0.0109 0.030 Uiso 1 1 calc R . .
C11 C -0.0098(6) 0.1610(5) -0.1432(5) 0.0378(19) Uani 1 1 d . . .
H11A H 0.0510 0.1651 -0.1604 0.057 Uiso 1 1 calc R . .
H11B H -0.0561 0.1914 -0.1729 0.057 Uiso 1 1 calc R . .
H11C H -0.0483 0.0994 -0.1617 0.057 Uiso 1 1 calc R . .
C12 C -0.0646(6) 0.1972(6) -0.0117(6) 0.048(2) Uani 1 1 d . . .
H12A H -0.1046 0.1357 -0.0322 0.072 Uiso 1 1 calc R . .
H12B H -0.1100 0.2296 -0.0389 0.072 Uiso 1 1 calc R . .
H12C H -0.0394 0.2221 0.0539 0.072 Uiso 1 1 calc R . .
C13 C 0.3118(4) 0.1412(4) -0.1066(4) 0.0139(12) Uani 1 1 d . . .
C14 C 0.2695(5) 0.0517(4) -0.1216(4) 0.0203(14) Uani 1 1 d . . .
C15 C 0.1855(6) 0.0030(4) -0.2018(5) 0.0262(16) Uani 1 1 d . . .
H15 H 0.1555 -0.0570 -0.2131 0.031 Uiso 1 1 calc R . .
C16 C 0.1439(5) 0.0395(5) -0.2660(5) 0.0261(16) Uani 1 1 d . . .
H16 H 0.0851 0.0049 -0.3198 0.031 Uiso 1 1 calc R . .
C17 C 0.1880(5) 0.1261(5) -0.2520(4) 0.0255(16) Uani 1 1 d . . .
H17 H 0.1607 0.1500 -0.2974 0.031 Uiso 1 1 calc R . .
C18 C 0.2720(5) 0.1790(4) -0.1721(4) 0.0200(14) Uani 1 1 d . . .
C19 C 0.3163(6) 0.0092(4) -0.0548(5) 0.0297(17) Uani 1 1 d . . .
H19 H 0.3709 0.0561 0.0003 0.036 Uiso 1 1 calc R . .
C20 C 0.2355(7) -0.0369(6) -0.0274(5) 0.049(3) Uani 1 1 d . . .
H20A H 0.2695 -0.0632 0.0160 0.074 Uiso 1 1 calc R . .
H20B H 0.1803 -0.0827 -0.0806 0.074 Uiso 1 1 calc R . .
H20C H 0.2044 0.0054 0.0003 0.074 Uiso 1 1 calc R . .
C21 C 0.3722(8) -0.0557(5) -0.0945(5) 0.044(2) Uani 1 1 d . . .
H21A H 0.4027 -0.0829 -0.0507 0.066 Uiso 1 1 calc R . .
H21B H 0.4280 -0.0237 -0.1072 0.066 Uiso 1 1 calc R . .
H21C H 0.3208 -0.1011 -0.1501 0.066 Uiso 1 1 calc R . .
C22 C 0.3163(5) 0.2742(4) -0.1592(5) 0.0236(15) Uani 1 1 d . . .
H22 H 0.3698 0.3032 -0.0963 0.028 Uiso 1 1 calc R . .
C23 C 0.2335(6) 0.3233(5) -0.1717(5) 0.0333(18) Uani 1 1 d . . .
H23A H 0.1979 0.3185 -0.1307 0.050 Uiso 1 1 calc R . .
H23B H 0.1820 0.2980 -0.2339 0.050 Uiso 1 1 calc R . .
H23C H 0.2674 0.3850 -0.1585 0.050 Uiso 1 1 calc R . .
C24 C 0.3720(6) 0.2827(5) -0.2235(5) 0.0280(16) Uani 1 1 d . . .
H24A H 0.4260 0.2518 -0.2154 0.042 Uiso 1 1 calc R . .
H24B H 0.4049 0.3445 -0.2104 0.042 Uiso 1 1 calc R . .
H24C H 0.3206 0.2571 -0.2858 0.042 Uiso 1 1 calc R . .
C25 C 0.7090(5) 0.3191(4) 0.5877(4) 0.0155(13) Uani 1 1 d . . .
C26 C 0.8091(5) 0.3596(4) 0.6592(4) 0.0164(13) Uani 1 1 d . . .
C27 C 0.8229(5) 0.3433(4) 0.7395(5) 0.0226(15) Uani 1 1 d . . .
H27 H 0.8883 0.3707 0.7891 0.027 Uiso 1 1 calc R . .
C28 C 0.7435(6) 0.2882(4) 0.7481(5) 0.0257(15) Uani 1 1 d . . .
H28 H 0.7549 0.2774 0.8030 0.031 Uiso 1 1 calc R . .
C29 C 0.6475(5) 0.2489(4) 0.6770(4) 0.0218(14) Uani 1 1 d . . .
H29 H 0.5936 0.2110 0.6838 0.026 Uiso 1 1 calc R . .
C30 C 0.6277(5) 0.2632(4) 0.5960(4) 0.0168(13) Uani 1 1 d . . .
C31 C 0.9025(5) 0.4180(4) 0.6535(4) 0.0214(14) Uani 1 1 d . . .
H31 H 0.8786 0.4247 0.5931 0.026 Uiso 1 1 calc R . .
C32 C 0.9919(5) 0.3753(5) 0.6614(5) 0.0297(17) Uani 1 1 d . . .
H32A H 1.0508 0.4134 0.6572 0.045 Uiso 1 1 calc R . .
H32B H 0.9670 0.3188 0.6125 0.045 Uiso 1 1 calc R . .
H32C H 1.0153 0.3662 0.7193 0.045 Uiso 1 1 calc R . .
C33 C 0.9395(5) 0.5091(4) 0.7249(5) 0.0270(16) Uani 1 1 d . . .
H33A H 0.8806 0.5347 0.7180 0.040 Uiso 1 1 calc R . .
H33B H 0.9962 0.5465 0.7175 0.040 Uiso 1 1 calc R . .
H33C H 0.9653 0.5045 0.7849 0.040 Uiso 1 1 calc R . .
C34 C 0.5182(5) 0.2194(4) 0.5218(4) 0.0187(14) Uani 1 1 d . . .
H34 H 0.5197 0.2319 0.4668 0.022 Uiso 1 1 calc R . .
C35 C 0.4352(6) 0.2566(5) 0.5471(5) 0.0347(18) Uani 1 1 d . . .
H35A H 0.3662 0.2275 0.4979 0.052 Uiso 1 1 calc R . .
H35B H 0.4529 0.3194 0.5576 0.052 Uiso 1 1 calc R . .
H35C H 0.4333 0.2466 0.6018 0.052 Uiso 1 1 calc R . .
C36 C 0.4895(6) 0.1196(5) 0.4984(5) 0.0299(17) Uani 1 1 d . . .
H36A H 0.4192 0.0928 0.4506 0.045 Uiso 1 1 calc R . .
H36B H 0.4903 0.1054 0.5518 0.045 Uiso 1 1 calc R . .
H36C H 0.5407 0.0970 0.4777 0.045 Uiso 1 1 calc R . .
C37 C 0.8455(5) 0.1659(4) 0.4250(4) 0.0161(13) Uani 1 1 d . . .
C38 C 0.9181(5) 0.2199(4) 0.4066(5) 0.0200(14) Uani 1 1 d . . .
C39 C 1.0251(5) 0.2265(4) 0.4493(5) 0.0265(16) Uani 1 1 d . . .
H39 H 1.0760 0.2614 0.4367 0.032 Uiso 1 1 calc R . .
C40 C 1.0579(5) 0.1839(5) 0.5089(5) 0.0304(18) Uani 1 1 d . . .
H40 H 1.1304 0.1891 0.5366 0.037 Uiso 1 1 calc R . .
C41 C 0.9838(5) 0.1326(4) 0.5286(5) 0.0261(16) Uani 1 1 d . . .
H41 H 1.0064 0.1035 0.5700 0.031 Uiso 1 1 calc R . .
C42 C 0.8779(5) 0.1244(4) 0.4879(5) 0.0206(14) Uani 1 1 d . . .
C43 C 0.8018(5) 0.0752(4) 0.5203(4) 0.0228(15) Uani 1 1 d . . .
H43 H 0.7295 0.0774 0.4871 0.027 Uiso 1 1 calc R . .
C44 C 0.7999(6) -0.0202(4) 0.4996(5) 0.0275(16) Uani 1 1 d . . .
H44A H 0.7812 -0.0478 0.4350 0.041 Uiso 1 1 calc R . .
H44B H 0.7479 -0.0502 0.5175 0.041 Uiso 1 1 calc R . .
H44C H 0.8695 -0.0242 0.5330 0.041 Uiso 1 1 calc R . .
C45 C 0.8297(7) 0.1192(5) 0.6195(5) 0.0334(18) Uani 1 1 d . . .
H45A H 0.8295 0.1804 0.6315 0.050 Uiso 1 1 calc R . .
H45B H 0.8997 0.1166 0.6537 0.050 Uiso 1 1 calc R . .
H45C H 0.7780 0.0892 0.6377 0.050 Uiso 1 1 calc R . .
C46 C 0.8881(5) 0.2722(4) 0.3457(4) 0.0200(14) Uani 1 1 d . . .
H46 H 0.8099 0.2522 0.3132 0.024 Uiso 1 1 calc R . .
C47 C 0.9202(5) 0.3696(4) 0.4028(5) 0.0236(15) Uani 1 1 d . . .
H47A H 0.9003 0.4035 0.3634 0.035 Uiso 1 1 calc R . .
H47B H 0.9964 0.3901 0.4368 0.035 Uiso 1 1 calc R . .
H47C H 0.8843 0.3773 0.4447 0.035 Uiso 1 1 calc R . .
C48 C 0.9378(5) 0.2616(4) 0.2750(5) 0.0248(15) Uani 1 1 d . . .
H48A H 0.9148 0.2966 0.2375 0.037 Uiso 1 1 calc R . .
H48B H 0.9157 0.2000 0.2372 0.037 Uiso 1 1 calc R . .
H48C H 1.0145 0.2816 0.3055 0.037 Uiso 1 1 calc R . .
C49 C 0.1972(5) 0.2451(4) 0.1434(4) 0.0174(14) Uani 1 1 d . . .
H49 H 0.1424 0.2696 0.1493 0.021 Uiso 1 1 calc R . .
C50 C 0.2160(5) 0.1816(4) 0.1864(4) 0.0154(13) Uani 1 1 d . . .
C51 C 0.1483(5) 0.1655(4) 0.2307(5) 0.0240(15) Uani 1 1 d . . .
H51 H 0.0966 0.1959 0.2293 0.029 Uiso 1 1 calc R . .
C52 C 0.1551(5) 0.1070(5) 0.2760(5) 0.0258(16) Uani 1 1 d . . .
H52 H 0.1086 0.0959 0.3049 0.031 Uiso 1 1 calc R . .
C53 C 0.2335(5) 0.0642(4) 0.2777(4) 0.0189(14) Uani 1 1 d . . .
H53 H 0.2401 0.0243 0.3095 0.023 Uiso 1 1 calc R . .
C54 C 0.3005(5) 0.0776(4) 0.2354(4) 0.0161(13) Uani 1 1 d . . .
C55 C 0.2923(5) 0.1366(4) 0.1860(4) 0.0165(13) Uani 1 1 d . . .
C56 C 0.3823(5) 0.0310(4) 0.2404(4) 0.0150(13) Uani 1 1 d . . .
C57 C 0.3552(5) -0.0601(4) 0.2052(4) 0.0198(14) Uani 1 1 d . . .
H57 H 0.2829 -0.0920 0.1767 0.024 Uiso 1 1 calc R . .
C58 C 0.4301(5) -0.1065(4) 0.2102(4) 0.0200(14) Uani 1 1 d . . .
H58 H 0.4087 -0.1685 0.1859 0.024 Uiso 1 1 calc R . .
C59 C 0.5340(5) -0.0618(4) 0.2504(4) 0.0188(14) Uani 1 1 d . . .
H59 H 0.5846 -0.0933 0.2529 0.023 Uiso 1 1 calc R . .
C60 C 0.5692(5) 0.0321(4) 0.2891(4) 0.0166(13) Uani 1 1 d . . .
C61 C 0.4917(5) 0.0779(4) 0.2840(4) 0.0148(13) Uani 1 1 d . . .
C62 C 0.6793(5) 0.0697(4) 0.3330(4) 0.0151(13) Uani 1 1 d . . .
H62 H 0.7199 0.0297 0.3294 0.018 Uiso 1 1 calc R . .
C63 C 0.4893(5) 0.2214(4) -0.0228(4) 0.0181(14) Uani 1 1 d . . .
H63 H 0.4967 0.1959 -0.0777 0.022 Uiso 1 1 calc R . .
C64 C 0.5815(5) 0.2828(4) 0.0480(4) 0.0173(13) Uani 1 1 d . . .
C65 C 0.6715(5) 0.3009(5) 0.0262(4) 0.0241(15) Uani 1 1 d . . .
H65 H 0.6689 0.2679 -0.0307 0.029 Uiso 1 1 calc R . .
C66 C 0.7613(5) 0.3648(5) 0.0859(5) 0.0263(16) Uani 1 1 d . . .
H66 H 0.8205 0.3762 0.0703 0.032 Uiso 1 1 calc R . .
C67 C 0.7657(5) 0.4133(4) 0.1700(4) 0.0200(14) Uani 1 1 d . . .
H67 H 0.8282 0.4580 0.2108 0.024 Uiso 1 1 calc R . .
C68 C 0.6799(5) 0.3974(4) 0.1956(4) 0.0154(13) Uani 1 1 d . . .
C69 C 0.5872(5) 0.3310(4) 0.1347(4) 0.0149(13) Uani 1 1 d . . .
C70 C 0.6913(4) 0.4482(4) 0.2877(4) 0.0149(13) Uani 1 1 d . . .
C71 C 0.7105(5) 0.5375(4) 0.3159(4) 0.0195(14) Uani 1 1 d . . .
H71 H 0.7138 0.5667 0.2746 0.023 Uiso 1 1 calc R . .
C72 C 0.7253(5) 0.5869(4) 0.4034(4) 0.0179(13) Uani 1 1 d . . .
H72 H 0.7382 0.6485 0.4211 0.021 Uiso 1 1 calc R . .
C73 C 0.7209(5) 0.5447(4) 0.4631(4) 0.0198(14) Uani 1 1 d . . .
H73 H 0.7309 0.5777 0.5225 0.024 Uiso 1 1 calc R . .
C74 C 0.7016(4) 0.4523(4) 0.4376(4) 0.0125(12) Uani 1 1 d . . .
C75 C 0.6862(4) 0.4028(4) 0.3482(4) 0.0134(12) Uani 1 1 d . . .
C76 C 0.7043(5) 0.4160(4) 0.5071(4) 0.0156(13) Uani 1 1 d . . .
H76 H 0.7179 0.4572 0.5640 0.019 Uiso 1 1 calc R . .
C77 C 0.4385(5) 0.3383(5) 0.3442(5) 0.0357(19) Uani 1 1 d . . .
H77A H 0.4128 0.2768 0.3373 0.054 Uiso 1 1 calc R . .
H77B H 0.4938 0.3695 0.4041 0.054 Uiso 1 1 calc R . .
H77C H 0.4670 0.3419 0.2984 0.054 Uiso 1 1 calc R . .
C78 C 0.3535(6) 0.3771(5) 0.3334(5) 0.0302(17) Uani 1 1 d . . .

loop_
_atom_site_aniso_label
_atom_site_aniso_U_11
_atom_site_aniso_U_22
_atom_site_aniso_U_33
_atom_site_aniso_U_23
_atom_site_aniso_U_13
_atom_site_aniso_U_12
Co1 0.0132(4) 0.0165(4) 0.0109(4) 0.0057(3) 0.0043(3) 0.0033(3)
Co2 0.0142(4) 0.0124(4) 0.0102(4) 0.0040(3) 0.0032(3) 0.0039(3)
O1 0.013(2) 0.012(2) 0.027(3) 0.0036(18) 0.0152(19) -0.0007(17)
O2 0.019(2) 0.018(2) 0.016(2) 0.0044(18) 0.0084(19) 0.0027(18)
O3 0.015(2) 0.016(2) 0.018(2) 0.0033(18) 0.0056(18) 0.0040(18)
O4 0.013(2) 0.009(2) 0.021(2) -0.0024(18) 0.0082(19) -0.0008(16)
N1 0.017(3) 0.012(2) 0.012(3) 0.003(2) 0.002(2) 0.004(2)
N2 0.015(3) 0.016(3) 0.016(3) 0.009(2) 0.006(2) 0.005(2)
N3 0.011(2) 0.021(3) 0.013(3) 0.011(2) 0.005(2) 0.003(2)
N4 0.014(2) 0.022(3) 0.010(3) 0.007(2) 0.004(2) 0.003(2)
N5 0.060(5) 0.074(6) 0.027(4) 0.007(4) 0.008(4) 0.044(5)
C1 0.017(3) 0.020(3) 0.013(3) 0.008(3) 0.006(3) 0.007(3)
C2 0.026(4) 0.021(3) 0.022(4) 0.009(3) 0.007(3) 0.010(3)
C3 0.026(4) 0.021(4) 0.038(4) 0.016(3) 0.005(3) 0.009(3)
C4 0.031(4) 0.040(4) 0.032(4) 0.025(4) 0.006(3) 0.014(3)
C5 0.022(4) 0.041(4) 0.027(4) 0.022(3) 0.006(3) 0.008(3)
C6 0.019(3) 0.033(4) 0.014(3) 0.011(3) 0.007(3) 0.009(3)
C7 0.023(3) 0.014(3) 0.025(4) 0.007(3) 0.006(3) 0.007(3)
C8 0.034(4) 0.031(4) 0.035(5) 0.000(4) 0.011(4) 0.010(3)
C9 0.025(4) 0.025(4) 0.026(4) 0.009(3) 0.006(3) 0.002(3)
C10 0.021(3) 0.025(4) 0.024(4) 0.013(3) 0.003(3) 0.002(3)
C11 0.032(4) 0.041(5) 0.029(4) 0.005(4) 0.009(4) 0.000(4)
C12 0.026(4) 0.070(6) 0.042(5) 0.028(5) 0.007(4) -0.005(4)
C13 0.012(3) 0.021(3) 0.010(3) 0.005(2) 0.007(2) 0.001(2)
C14 0.027(3) 0.019(3) 0.013(3) 0.003(3) 0.010(3) 0.002(3)
C15 0.034(4) 0.021(4) 0.024(4) 0.006(3) 0.017(3) -0.001(3)
C16 0.022(3) 0.028(4) 0.019(4) 0.000(3) 0.005(3) 0.003(3)
C17 0.025(4) 0.033(4) 0.012(3) 0.003(3) 0.003(3) 0.010(3)
C18 0.021(3) 0.024(3) 0.017(3) 0.007(3) 0.008(3) 0.010(3)
C19 0.044(4) 0.020(4) 0.018(4) 0.008(3) 0.007(3) 0.000(3)
C20 0.063(6) 0.043(5) 0.018(4) 0.006(4) 0.010(4) -0.024(4)
C21 0.075(6) 0.033(4) 0.024(4) 0.015(4) 0.010(4) 0.025(4)
C22 0.029(4) 0.020(3) 0.018(4) 0.008(3) 0.001(3) 0.008(3)
C23 0.049(5) 0.036(4) 0.033(4) 0.024(4) 0.024(4) 0.021(4)
C24 0.030(4) 0.023(4) 0.042(5) 0.017(3) 0.021(4) 0.010(3)
C25 0.021(3) 0.023(3) 0.008(3) 0.006(3) 0.009(3) 0.014(3)
C26 0.018(3) 0.016(3) 0.015(3) 0.007(3) 0.003(3) 0.007(3)
C27 0.023(3) 0.023(4) 0.019(4) 0.007(3) 0.007(3) 0.005(3)
C28 0.037(4) 0.026(4) 0.020(4) 0.015(3) 0.011(3) 0.012(3)
C29 0.029(4) 0.022(3) 0.018(3) 0.012(3) 0.011(3) 0.003(3)
C30 0.023(3) 0.015(3) 0.014(3) 0.006(3) 0.009(3) 0.007(3)
C31 0.017(3) 0.026(4) 0.014(3) 0.009(3) 0.000(3) 0.000(3)
C32 0.025(4) 0.024(4) 0.032(4) 0.002(3) 0.010(3) 0.004(3)
C33 0.023(3) 0.024(4) 0.028(4) 0.008(3) 0.004(3) 0.002(3)
C34 0.022(3) 0.019(3) 0.015(3) 0.007(3) 0.008(3) 0.002(3)
C35 0.025(4) 0.051(5) 0.025(4) 0.008(4) 0.009(3) 0.012(4)
C36 0.031(4) 0.028(4) 0.022(4) 0.008(3) 0.009(3) -0.007(3)
C37 0.019(3) 0.014(3) 0.015(3) 0.003(2) 0.006(3) 0.008(3)
C38 0.015(3) 0.016(3) 0.026(4) 0.003(3) 0.008(3) 0.003(3)
C39 0.018(3) 0.023(4) 0.033(4) 0.008(3) 0.006(3) 0.003(3)
C40 0.012(3) 0.026(4) 0.045(5) 0.010(3) 0.003(3) 0.004(3)
C41 0.027(4) 0.017(3) 0.023(4) 0.005(3) -0.005(3) 0.010(3)
C42 0.027(4) 0.009(3) 0.026(4) 0.008(3) 0.008(3) 0.005(3)
C43 0.030(4) 0.027(4) 0.016(3) 0.012(3) 0.010(3) 0.011(3)
C44 0.037(4) 0.018(3) 0.033(4) 0.014(3) 0.016(3) 0.009(3)
C45 0.061(5) 0.021(4) 0.024(4) 0.009(3) 0.022(4) 0.015(4)
C46 0.023(3) 0.014(3) 0.023(4) 0.007(3) 0.009(3) 0.002(3)
C47 0.028(4) 0.020(3) 0.026(4) 0.008(3) 0.013(3) 0.010(3)
C48 0.031(4) 0.019(3) 0.028(4) 0.006(3) 0.020(3) 0.004(3)
C49 0.014(3) 0.024(3) 0.009(3) -0.001(3) 0.005(3) 0.004(3)
C50 0.016(3) 0.018(3) 0.009(3) 0.003(2) 0.004(2) 0.002(2)
C51 0.023(3) 0.029(4) 0.030(4) 0.015(3) 0.015(3) 0.015(3)
C52 0.024(4) 0.042(4) 0.021(4) 0.019(3) 0.014(3) 0.011(3)
C53 0.018(3) 0.029(4) 0.012(3) 0.012(3) 0.006(3) 0.004(3)
C54 0.012(3) 0.015(3) 0.016(3) 0.004(3) 0.001(3) 0.000(2)
C55 0.017(3) 0.013(3) 0.008(3) -0.002(2) 0.000(3) -0.005(2)
C56 0.011(3) 0.017(3) 0.018(3) 0.014(3) 0.003(3) 0.002(2)
C57 0.023(3) 0.018(3) 0.018(3) 0.006(3) 0.009(3) 0.002(3)
C58 0.030(4) 0.011(3) 0.015(3) 0.001(3) 0.009(3) 0.003(3)
C59 0.030(4) 0.015(3) 0.012(3) 0.005(3) 0.007(3) 0.007(3)
C60 0.022(3) 0.016(3) 0.012(3) 0.004(2) 0.007(3) 0.006(3)
C61 0.021(3) 0.013(3) 0.009(3) 0.002(2) 0.007(3) 0.001(2)
C62 0.021(3) 0.014(3) 0.007(3) 0.001(2) 0.003(3) 0.005(3)
C63 0.024(3) 0.021(3) 0.016(3) 0.009(3) 0.010(3) 0.010(3)
C64 0.014(3) 0.021(3) 0.017(3) 0.010(3) 0.005(3) 0.003(3)
C65 0.019(3) 0.037(4) 0.013(3) 0.002(3) 0.009(3) 0.006(3)
C66 0.020(3) 0.035(4) 0.023(4) 0.009(3) 0.011(3) 0.001(3)
C67 0.020(3) 0.017(3) 0.015(3) 0.003(3) 0.001(3) 0.000(3)
C68 0.015(3) 0.014(3) 0.008(3) 0.004(2) -0.004(2) -0.005(2)
C69 0.015(3) 0.021(3) 0.017(3) 0.011(3) 0.010(3) 0.010(3)
C70 0.011(3) 0.021(3) 0.009(3) 0.004(3) 0.001(2) 0.002(2)
C71 0.014(3) 0.024(3) 0.021(4) 0.015(3) 0.002(3) 0.004(3)
C72 0.022(3) 0.012(3) 0.021(3) 0.009(3) 0.007(3) 0.005(3)
C73 0.016(3) 0.022(3) 0.015(3) 0.001(3) 0.004(3) 0.005(3)
C74 0.009(3) 0.014(3) 0.014(3) 0.008(2) 0.002(2) 0.002(2)
C75 0.009(3) 0.015(3) 0.019(3) 0.008(3) 0.008(2) 0.004(2)
C76 0.014(3) 0.017(3) 0.013(3) 0.001(2) 0.005(3) 0.004(2)
C77 0.016(3) 0.042(5) 0.033(5) 0.002(4) 0.001(3) 0.006(3)
C78 0.038(4) 0.031(4) 0.019(4) 0.005(3) 0.010(3) 0.012(3)

loop_
_atom_type_symbol
_atom_type_description
_atom_type_scat_dispersion_real
_atom_type_scat_dispersion_imag
_atom_type_scat_source
C C 0.0033 0.0016 'International Tables Vol C Tables 4.2.6.8 and 6.1.1.4'
H H 0.0000 0.0000 'International Tables Vol C Tables 4.2.6.8 and 6.1.1.4'
Co Co 0.3494 0.9721 'International Tables Vol C Tables 4.2.6.8 and 6.1.1.4'
O O 0.0106 0.0060 'International Tables Vol C Tables 4.2.6.8 and 6.1.1.4'
N N 0.0061 0.0033 'International Tables Vol C Tables 4.2.6.8 and 6.1.1.4'

loop_
_geom_angle_atom_site_label_1
_geom_angle_atom_site_label_2
_geom_angle_atom_site_label_3
_geom_angle
_geom_angle_site_symmetry_1
_geom_angle_site_symmetry_3
_geom_angle_publ_flag
O2 Co1 O1 110.16(19) . . ?
O2 Co1 N2 95.8(2) . . ?
O1 Co1 N2 115.21(19) . . ?
O2 Co1 N1 117.1(2) . . ?
O1 Co1 N1 96.75(19) . . ?
N2 Co1 N1 122.6(2) . . ?
O3 Co2 O4 105.97(18) . . ?
O3 Co2 N4 97.3(2) . . ?
O4 Co2 N4 117.49(19) . . ?
O3 Co2 N3 119.48(19) . . ?
O4 Co2 N3 96.70(19) . . ?
N4 Co2 N3 120.3(2) . . ?
C55 O1 Co1 125.6(4) . . ?
C69 O2 Co1 127.5(4) . . ?
C61 O3 Co2 126.6(4) . . ?
C75 O4 Co2 126.4(4) . . ?
C49 N1 C1 113.6(5) . . ?
C49 N1 Co1 118.5(4) . . ?
C1 N1 Co1 127.9(4) . . ?
C63 N2 C13 118.0(5) . . ?
C63 N2 Co1 119.9(4) . . ?
C13 N2 Co1 122.1(4) . . ?
C76 N3 C25 117.2(5) . . ?
C76 N3 Co2 118.5(4) . . ?
C25 N3 Co2 124.1(4) . . ?
C62 N4 C37 114.7(5) . . ?
C62 N4 Co2 118.6(4) . . ?
C37 N4 Co2 126.4(4) . . ?
C2 C1 C6 121.8(6) . . ?
C2 C1 N1 120.5(5) . . ?
C6 C1 N1 117.7(5) . . ?
C1 C2 C3 117.8(6) . . ?
C1 C2 C7 123.4(6) . . ?
C3 C2 C7 118.8(6) . . ?
C4 C3 C2 121.6(6) . . ?
C4 C3 H3 119.2 . . ?
C2 C3 H3 119.2 . . ?
C5 C4 C3 119.0(6) . . ?
C5 C4 H4 120.5 . . ?
C3 C4 H4 120.5 . . ?
C6 C5 C4 122.0(7) . . ?
C6 C5 H5 119.0 . . ?
C4 C5 H5 119.0 . . ?
C5 C6 C1 117.6(6) . . ?
C5 C6 C10 118.4(6) . . ?
C1 C6 C10 124.0(6) . . ?
C2 C7 C8 112.3(6) . . ?
C2 C7 C9 110.5(6) . . ?
C8 C7 C9 110.1(6) . . ?
C2 C7 H7 107.9 . . ?
C8 C7 H7 107.9 . . ?
C9 C7 H7 107.9 . . ?
C7 C8 H8A 109.5 . . ?
C7 C8 H8B 109.5 . . ?
H8A C8 H8B 109.5 . . ?
C7 C8 H8C 109.5 . . ?
H8A C8 H8C 109.5 . . ?
H8B C8 H8C 109.5 . . ?
C7 C9 H9A 109.5 . . ?
C7 C9 H9B 109.5 . . ?
H9A C9 H9B 109.5 . . ?
C7 C9 H9C 109.5 . . ?
H9A C9 H9C 109.5 . . ?
H9B C9 H9C 109.5 . . ?
C12 C10 C6 111.8(6) . . ?
C12 C10 C11 110.2(6) . . ?
C6 C10 C11 110.2(6) . . ?
C12 C10 H10 108.2 . . ?
C6 C10 H10 108.2 . . ?
C11 C10 H10 108.2 . . ?
C10 C11 H11A 109.5 . . ?
C10 C11 H11B 109.5 . . ?
H11A C11 H11B 109.5 . . ?
C10 C11 H11C 109.5 . . ?
H11A C11 H11C 109.5 . . ?
H11B C11 H11C 109.5 . . ?
C10 C12 H12A 109.5 . . ?
C10 C12 H12B 109.5 . . ?
H12A C12 H12B 109.5 . . ?
C10 C12 H12C 109.5 . . ?
H12A C12 H12C 109.5 . . ?
H12B C12 H12C 109.5 . . ?
C18 C13 C14 121.4(6) . . ?
C18 C13 N2 118.9(5) . . ?
C14 C13 N2 119.8(5) . . ?
C15 C14 C13 117.7(6) . . ?
C15 C14 C19 120.5(6) . . ?
C13 C14 C19 121.8(6) . . ?
C14 C15 C16 121.7(6) . . ?
C14 C15 H15 119.1 . . ?
C16 C15 H15 119.1 . . ?
C17 C16 C15 120.2(6) . . ?
C17 C16 H16 119.9 . . ?
C15 C16 H16 119.9 . . ?
C16 C17 C18 120.8(7) . . ?
C16 C17 H17 119.6 . . ?
C18 C17 H17 119.6 . . ?
C17 C18 C13 118.2(6) . . ?
C17 C18 C22 118.9(6) . . ?
C13 C18 C22 122.9(6) . . ?
C14 C19 C20 112.5(7) . . ?
C14 C19 C21 109.8(6) . . ?
C20 C19 C21 110.7(7) . . ?
C14 C19 H19 107.9 . . ?
C20 C19 H19 107.9 . . ?
C21 C19 H19 107.9 . . ?
C19 C20 H20A 109.5 . . ?
C19 C20 H20B 109.5 . . ?
H20A C20 H20B 109.5 . . ?
C19 C20 H20C 109.5 . . ?
H20A C20 H20C 109.5 . . ?
H20B C20 H20C 109.5 . . ?
C19 C21 H21A 109.5 . . ?
C19 C21 H21B 109.5 . . ?
H21A C21 H21B 109.5 . . ?
C19 C21 H21C 109.5 . . ?
H21A C21 H21C 109.5 . . ?
H21B C21 H21C 109.5 . . ?
C18 C22 C23 113.2(6) . . ?
C18 C22 C24 111.1(6) . . ?
C23 C22 C24 109.0(6) . . ?
C18 C22 H22 107.8 . . ?
C23 C22 H22 107.8 . . ?
C24 C22 H22 107.8 . . ?
C22 C23 H23A 109.5 . . ?
C22 C23 H23B 109.5 . . ?
H23A C23 H23B 109.5 . . ?
C22 C23 H23C 109.5 . . ?
H23A C23 H23C 109.5 . . ?
H23B C23 H23C 109.5 . . ?
C22 C24 H24A 109.5 . . ?
C22 C24 H24B 109.5 . . ?
H24A C24 H24B 109.5 . . ?
C22 C24 H24C 109.5 . . ?
H24A C24 H24C 109.5 . . ?
H24B C24 H24C 109.5 . . ?
C30 C25 C26 121.7(6) . . ?
C30 C25 N3 119.3(5) . . ?
C26 C25 N3 119.0(5) . . ?
C27 C26 C25 117.2(6) . . ?
C27 C26 C31 118.3(6) . . ?
C25 C26 C31 124.5(6) . . ?
C28 C27 C26 121.5(6) . . ?
C28 C27 H27 119.3 . . ?
C26 C27 H27 119.3 . . ?
C29 C28 C27 120.0(6) . . ?
C29 C28 H28 120.0 . . ?
C27 C28 H28 120.0 . . ?
C28 C29 C30 121.7(6) . . ?
C28 C29 H29 119.2 . . ?
C30 C29 H29 119.2 . . ?
C29 C30 C25 117.9(6) . . ?
C29 C30 C34 118.3(6) . . ?
C25 C30 C34 123.7(6) . . ?
C32 C31 C26 110.7(6) . . ?
C32 C31 C33 111.5(5) . . ?
C26 C31 C33 110.8(6) . . ?
C32 C31 H31 107.9 . . ?
C26 C31 H31 107.9 . . ?
C33 C31 H31 107.9 . . ?
C31 C32 H32A 109.5 . . ?
C31 C32 H32B 109.5 . . ?
H32A C32 H32B 109.5 . . ?
C31 C32 H32C 109.5 . . ?
H32A C32 H32C 109.5 . . ?
H32B C32 H32C 109.5 . . ?
C31 C33 H33A 109.5 . . ?
C31 C33 H33B 109.5 . . ?
H33A C33 H33B 109.5 . . ?
C31 C33 H33C 109.5 . . ?
H33A C33 H33C 109.5 . . ?
H33B C33 H33C 109.5 . . ?
C30 C34 C35 111.6(5) . . ?
C30 C34 C36 110.8(5) . . ?
C35 C34 C36 111.2(6) . . ?
C30 C34 H34 107.7 . . ?
C35 C34 H34 107.7 . . ?
C36 C34 H34 107.7 . . ?
C34 C35 H35A 109.5 . . ?
C34 C35 H35B 109.5 . . ?
H35A C35 H35B 109.5 . . ?
C34 C35 H35C 109.5 . . ?
H35A C35 H35C 109.5 . . ?
H35B C35 H35C 109.5 . . ?
C34 C36 H36A 109.5 . . ?
C34 C36 H36B 109.5 . . ?
H36A C36 H36B 109.5 . . ?
C34 C36 H36C 109.5 . . ?
H36A C36 H36C 109.5 . . ?
H36B C36 H36C 109.5 . . ?
C38 C37 C42 121.6(6) . . ?
C38 C37 N4 119.7(6) . . ?
C42 C37 N4 118.7(6) . . ?
C37 C38 C39 117.3(6) . . ?
C37 C38 C46 123.7(6) . . ?
C39 C38 C46 119.0(6) . . ?
C40 C39 C38 121.7(7) . . ?
C40 C39 H39 119.1 . . ?
C38 C39 H39 119.1 . . ?
C39 C40 C41 119.8(6) . . ?
C39 C40 H40 120.1 . . ?
C41 C40 H40 120.1 . . ?
C42 C41 C40 120.3(6) . . ?
C42 C41 H41 119.9 . . ?
C40 C41 H41 119.9 . . ?
C41 C42 C37 119.2(6) . . ?
C41 C42 C43 117.5(6) . . ?
C37 C42 C43 123.1(6) . . ?
C45 C43 C44 110.6(6) . . ?
C45 C43 C42 110.9(6) . . ?
C44 C43 C42 111.5(6) . . ?
C45 C43 H43 107.9 . . ?
C44 C43 H43 107.9 . . ?
C42 C43 H43 107.9 . . ?
C43 C44 H44A 109.5 . . ?
C43 C44 H44B 109.5 . . ?
H44A C44 H44B 109.5 . . ?
C43 C44 H44C 109.5 . . ?
H44A C44 H44C 109.5 . . ?
H44B C44 H44C 109.5 . . ?
C43 C45 H45A 109.5 . . ?
C43 C45 H45B 109.5 . . ?
H45A C45 H45B 109.5 . . ?
C43 C45 H45C 109.5 . . ?
H45A C45 H45C 109.5 . . ?
H45B C45 H45C 109.5 . . ?
C38 C46 C48 113.6(6) . . ?
C38 C46 C47 109.5(5) . . ?
C48 C46 C47 109.1(5) . . ?
C38 C46 H46 108.2 . . ?
C48 C46 H46 108.2 . . ?
C47 C46 H46 108.2 . . ?
C46 C47 H47A 109.5 . . ?
C46 C47 H47B 109.5 . . ?
H47A C47 H47B 109.5 . . ?
C46 C47 H47C 109.5 . . ?
H47A C47 H47C 109.5 . . ?
H47B C47 H47C 109.5 . . ?
C46 C48 H48A 109.5 . . ?
C46 C48 H48B 109.5 . . ?
H48A C48 H48B 109.5 . . ?
C46 C48 H48C 109.5 . . ?
H48A C48 H48C 109.5 . . ?
H48B C48 H48C 109.5 . . ?
N1 C49 C50 128.1(6) . . ?
N1 C49 H49 116.0 . . ?
C50 C49 H49 116.0 . . ?
C55 C50 C51 120.6(6) . . ?
C55 C50 C49 125.8(6) . . ?
C51 C50 C49 113.6(6) . . ?
C52 C51 C50 121.7(6) . . ?
C52 C51 H51 119.1 . . ?
C50 C51 H51 119.1 . . ?
C51 C52 C53 117.6(6) . . ?
C51 C52 H52 121.2 . . ?
C53 C52 H52 121.2 . . ?
C54 C53 C52 122.6(6) . . ?
C54 C53 H53 118.7 . . ?
C52 C53 H53 118.7 . . ?
C53 C54 C55 120.3(6) . . ?
C53 C54 C56 120.1(6) . . ?
C55 C54 C56 119.6(6) . . ?
O1 C55 C50 124.1(6) . . ?
O1 C55 C54 118.8(6) . . ?
C50 C55 C54 117.1(6) . . ?
C57 C56 C61 117.8(6) . . ?
C57 C56 C54 121.1(5) . . ?
C61 C56 C54 121.0(5) . . ?
C56 C57 C58 122.8(6) . . ?
C56 C57 H57 118.6 . . ?
C58 C57 H57 118.6 . . ?
C59 C58 C57 119.3(6) . . ?
C59 C58 H58 120.4 . . ?
C57 C58 H58 120.4 . . ?
C58 C59 C60 121.8(6) . . ?
C58 C59 H59 119.1 . . ?
C60 C59 H59 119.1 . . ?
C62 C60 C61 126.1(6) . . ?
C62 C60 C59 115.8(6) . . ?
C61 C60 C59 118.0(6) . . ?
O3 C61 C60 121.8(5) . . ?
O3 C61 C56 117.9(5) . . ?
C60 C61 C56 120.3(5) . . ?
N4 C62 C60 129.5(6) . . ?
N4 C62 H62 115.2 . . ?
C60 C62 H62 115.2 . . ?
N2 C63 C64 128.7(6) . . ?
N2 C63 H63 115.6 . . ?
C64 C63 H63 115.6 . . ?
C63 C64 C65 115.9(6) . . ?
C63 C64 C69 125.0(6) . . ?
C65 C64 C69 119.0(6) . . ?
C66 C65 C64 121.1(6) . . ?
C66 C65 H65 119.5 . . ?
C64 C65 H65 119.5 . . ?
C65 C66 C67 119.7(6) . . ?
C65 C66 H66 120.1 . . ?
C67 C66 H66 120.1 . . ?
C66 C67 C68 121.6(6) . . ?
C66 C67 H67 119.2 . . ?
C68 C67 H67 119.2 . . ?
C67 C68 C69 119.0(6) . . ?
C67 C68 C70 119.0(5) . . ?
C69 C68 C70 122.0(5) . . ?
O2 C69 C68 118.2(6) . . ?
O2 C69 C64 122.1(5) . . ?
C68 C69 C64 119.6(5) . . ?
C71 C70 C75 120.1(6) . . ?
C71 C70 C68 121.4(6) . . ?
C75 C70 C68 118.5(5) . . ?
C70 C71 C72 122.3(6) . . ?
C70 C71 H71 118.9 . . ?
C72 C71 H71 118.9 . . ?
C73 C72 C71 118.8(6) . . ?
C73 C72 H72 120.6 . . ?
C71 C72 H72 120.6 . . ?
C72 C73 C74 121.2(6) . . ?
C72 C73 H73 119.4 . . ?
C74 C73 H73 119.4 . . ?
C73 C74 C75 119.3(5) . . ?
C73 C74 C76 116.2(6) . . ?
C75 C74 C76 124.4(5) . . ?
O4 C75 C70 117.8(6) . . ?
O4 C75 C74 124.0(6) . . ?
C70 C75 C74 118.3(5) . . ?
N3 C76 C74 129.7(6) . . ?
N3 C76 H76 115.1 . . ?
C74 C76 H76 115.1 . . ?
C78 C77 H77A 109.5 . . ?
C78 C77 H77B 109.5 . . ?
H77A C77 H77B 109.5 . . ?
C78 C77 H77C 109.5 . . ?
H77A C77 H77C 109.5 . . ?
H77B C77 H77C 109.5 . . ?
N5 C78 C77 178.5(9) . . ?

loop_
_geom_bond_atom_site_label_1
_geom_bond_atom_site_label_2
_geom_bond_distance
_geom_bond_site_symmetry_2
_geom_bond_publ_flag
Co1 O2 1.903(4) . ?
Co1 O1 1.926(4) . ?
Co1 N2 1.994(5) . ?
Co1 N1 2.008(5) . ?
Co2 O3 1.907(4) . ?
Co2 O4 1.924(5) . ?
Co2 N4 1.996(5) . ?
Co2 N3 2.010(5) . ?
O1 C55 1.289(7) . ?
O2 C69 1.320(7) . ?
O3 C61 1.330(7) . ?
O4 C75 1.287(7) . ?
N1 C49 1.317(8) . ?
N1 C1 1.471(8) . ?
N2 C63 1.305(8) . ?
N2 C13 1.440(8) . ?
N3 C76 1.302(8) . ?
N3 C25 1.449(8) . ?
N4 C62 1.309(8) . ?
N4 C37 1.458(8) . ?
N5 C78 1.155(10) . ?
C1 C2 1.394(9) . ?
C1 C6 1.422(9) . ?
C2 C3 1.398(9) . ?
C2 C7 1.522(9) . ?
C3 C4 1.393(10) . ?
C3 H3 0.9500 . ?
C4 C5 1.386(10) . ?
C4 H4 0.9500 . ?
C5 C6 1.384(10) . ?
C5 H5 0.9500 . ?
C6 C10 1.528(9) . ?
C7 C8 1.529(9) . ?
C7 C9 1.533(10) . ?
C7 H7 1.0000 . ?
C8 H8A 0.9800 . ?
C8 H8B 0.9800 . ?
C8 H8C 0.9800 . ?
C9 H9A 0.9800 . ?
C9 H9B 0.9800 . ?
C9 H9C 0.9800 . ?
C10 C12 1.519(11) . ?
C10 C11 1.551(10) . ?
C10 H10 1.0000 . ?
C11 H11A 0.9800 . ?
C11 H11B 0.9800 . ?
C11 H11C 0.9800 . ?
C12 H12A 0.9800 . ?
C12 H12B 0.9800 . ?
C12 H12C 0.9800 . ?
C13 C18 1.412(9) . ?
C13 C14 1.417(9) . ?
C14 C15 1.385(9) . ?
C14 C19 1.511(10) . ?
C15 C16 1.387(10) . ?
C15 H15 0.9500 . ?
C16 C17 1.382(10) . ?
C16 H16 0.9500 . ?
C17 C18 1.396(9) . ?
C17 H17 0.9500 . ?
C18 C22 1.518(9) . ?
C19 C20 1.514(10) . ?
C19 C21 1.569(11) . ?
C19 H19 1.0000 . ?
C20 H20A 0.9800 . ?
C20 H20B 0.9800 . ?
C20 H20C 0.9800 . ?
C21 H21A 0.9800 . ?
C21 H21B 0.9800 . ?
C21 H21C 0.9800 . ?
C22 C23 1.522(10) . ?
C22 C24 1.539(10) . ?
C22 H22 1.0000 . ?
C23 H23A 0.9800 . ?
C23 H23B 0.9800 . ?
C23 H23C 0.9800 . ?
C24 H24A 0.9800 . ?
C24 H24B 0.9800 . ?
C24 H24C 0.9800 . ?
C25 C30 1.405(9) . ?
C25 C26 1.420(9) . ?
C26 C27 1.399(9) . ?
C26 C31 1.530(9) . ?
C27 C28 1.382(10) . ?
C27 H27 0.9500 . ?
C28 C29 1.380(10) . ?
C28 H28 0.9500 . ?
C29 C30 1.386(9) . ?
C29 H29 0.9500 . ?
C30 C34 1.527(9) . ?
C31 C32 1.531(10) . ?
C31 C33 1.532(9) . ?
C31 H31 1.0000 . ?
C32 H32A 0.9800 . ?
C32 H32B 0.9800 . ?
C32 H32C 0.9800 . ?
C33 H33A 0.9800 . ?
C33 H33B 0.9800 . ?
C33 H33C 0.9800 . ?
C34 C35 1.531(9) . ?
C34 C36 1.539(9) . ?
C34 H34 1.0000 . ?
C35 H35A 0.9800 . ?
C35 H35B 0.9800 . ?
C35 H35C 0.9800 . ?
C36 H36A 0.9800 . ?
C36 H36B 0.9800 . ?
C36 H36C 0.9800 . ?
C37 C38 1.399(9) . ?
C37 C42 1.405(9) . ?
C38 C39 1.410(9) . ?
C38 C46 1.510(9) . ?
C39 C40 1.377(10) . ?
C39 H39 0.9500 . ?
C40 C41 1.400(10) . ?
C40 H40 0.9500 . ?
C41 C42 1.385(9) . ?
C41 H41 0.9500 . ?
C42 C43 1.547(9) . ?
C43 C45 1.510(9) . ?
C43 C44 1.520(9) . ?
C43 H43 1.0000 . ?
C44 H44A 0.9800 . ?
C44 H44B 0.9800 . ?
C44 H44C 0.9800 . ?
C45 H45A 0.9800 . ?
C45 H45B 0.9800 . ?
C45 H45C 0.9800 . ?
C46 C48 1.541(9) . ?
C46 C47 1.541(9) . ?
C46 H46 1.0000 . ?
C47 H47A 0.9800 . ?
C47 H47B 0.9800 . ?
C47 H47C 0.9800 . ?
C48 H48A 0.9800 . ?
C48 H48B 0.9800 . ?
C48 H48C 0.9800 . ?
C49 C50 1.439(9) . ?
C49 H49 0.9500 . ?
C50 C55 1.407(9) . ?
C50 C51 1.410(9) . ?
C51 C52 1.376(10) . ?
C51 H51 0.9500 . ?
C52 C53 1.405(9) . ?
C52 H52 0.9500 . ?
C53 C54 1.368(9) . ?
C53 H53 0.9500 . ?
C54 C55 1.434(9) . ?
C54 C56 1.483(8) . ?
C56 C57 1.398(9) . ?
C56 C61 1.432(8) . ?
C57 C58 1.401(9) . ?
C57 H57 0.9500 . ?
C58 C59 1.360(9) . ?
C58 H58 0.9500 . ?
C59 C60 1.439(8) . ?
C59 H59 0.9500 . ?
C60 C62 1.415(9) . ?
C60 C61 1.424(9) . ?
C62 H62 0.9500 . ?
C63 C64 1.424(9) . ?
C63 H63 0.9500 . ?
C64 C65 1.426(9) . ?
C64 C69 1.428(9) . ?
C65 C66 1.367(9) . ?
C65 H65 0.9500 . ?
C66 C67 1.399(9) . ?
C66 H66 0.9500 . ?
C67 C68 1.408(9) . ?
C67 H67 0.9500 . ?
C68 C69 1.411(8) . ?
C68 C70 1.488(8) . ?
C70 C71 1.375(9) . ?
C70 C75 1.421(9) . ?
C71 C72 1.403(9) . ?
C71 H71 0.9500 . ?
C72 C73 1.371(9) . ?
C72 H72 0.9500 . ?
C73 C74 1.425(9) . ?
C73 H73 0.9500 . ?
C74 C75 1.429(8) . ?
C74 C76 1.435(9) . ?
C76 H76 0.9500 . ?
C77 C78 1.435(10) . ?
C77 H77A 0.9800 . ?
C77 H77B 0.9800 . ?
C77 H77C 0.9800 . ?

loop_
_geom_torsion_atom_site_label_1
_geom_torsion_atom_site_label_2
_geom_torsion_atom_site_label_3
_geom_torsion_atom_site_label_4
_geom_torsion
_geom_torsion_site_symmetry_1
_geom_torsion_site_symmetry_2
_geom_torsion_site_symmetry_3
_geom_torsion_site_symmetry_4
_geom_torsion_publ_flag
O2 Co1 O1 C55 110.4(5) . . . . ?
N2 Co1 O1 C55 -142.7(4) . . . . ?
N1 Co1 O1 C55 -11.8(5) . . . . ?
O1 Co1 O2 C69 111.1(5) . . . . ?
N2 Co1 O2 C69 -8.5(5) . . . . ?
N1 Co1 O2 C69 -139.8(5) . . . . ?
O4 Co2 O3 C61 118.3(5) . . . . ?
N4 Co2 O3 C61 -3.0(5) . . . . ?
N3 Co2 O3 C61 -134.1(5) . . . . ?
O3 Co2 O4 C75 117.9(5) . . . . ?
N4 Co2 O4 C75 -134.7(4) . . . . ?
N3 Co2 O4 C75 -5.4(5) . . . . ?
O2 Co1 N1 C49 -106.7(4) . . . . ?
O1 Co1 N1 C49 10.0(5) . . . . ?
N2 Co1 N1 C49 135.8(4) . . . . ?
O2 Co1 N1 C1 72.8(5) . . . . ?
O1 Co1 N1 C1 -170.4(5) . . . . ?
N2 Co1 N1 C1 -44.6(5) . . . . ?
O2 Co1 N2 C63 9.6(5) . . . . ?
O1 Co1 N2 C63 -105.9(5) . . . . ?
N1 Co1 N2 C63 137.0(5) . . . . ?
O2 Co1 N2 C13 -168.5(4) . . . . ?
O1 Co1 N2 C13 76.0(5) . . . . ?
N1 Co1 N2 C13 -41.1(5) . . . . ?
O3 Co2 N3 C76 -107.6(4) . . . . ?
O4 Co2 N3 C76 5.0(5) . . . . ?
N4 Co2 N3 C76 132.4(4) . . . . ?
O3 Co2 N3 C25 76.7(5) . . . . ?
O4 Co2 N3 C25 -170.7(4) . . . . ?
N4 Co2 N3 C25 -43.3(5) . . . . ?
O3 Co2 N4 C62 3.1(5) . . . . ?
O4 Co2 N4 C62 -109.2(5) . . . . ?
N3 Co2 N4 C62 133.6(4) . . . . ?
O3 Co2 N4 C37 -170.6(5) . . . . ?
O4 Co2 N4 C37 77.1(5) . . . . ?
N3 Co2 N4 C37 -40.1(6) . . . . ?
C49 N1 C1 C2 118.9(7) . . . . ?
Co1 N1 C1 C2 -60.6(8) . . . . ?
C49 N1 C1 C6 -61.2(7) . . . . ?
Co1 N1 C1 C6 119.2(5) . . . . ?
C6 C1 C2 C3 2.5(10) . . . . ?
N1 C1 C2 C3 -177.6(6) . . . . ?
C6 C1 C2 C7 -177.4(6) . . . . ?
N1 C1 C2 C7 2.5(10) . . . . ?
C1 C2 C3 C4 0.2(11) . . . . ?
C7 C2 C3 C4 -179.8(7) . . . . ?
C2 C3 C4 C5 -1.4(12) . . . . ?
C3 C4 C5 C6 -0.3(12) . . . . ?
C4 C5 C6 C1 2.9(11) . . . . ?
C4 C5 C6 C10 -177.7(7) . . . . ?
C2 C1 C6 C5 -4.1(10) . . . . ?
N1 C1 C6 C5 176.0(6) . . . . ?
C2 C1 C6 C10 176.6(6) . . . . ?
N1 C1 C6 C10 -3.3(9) . . . . ?
C1 C2 C7 C8 -125.8(7) . . . . ?
C3 C2 C7 C8 54.3(9) . . . . ?
C1 C2 C7 C9 110.9(7) . . . . ?
C3 C2 C7 C9 -69.1(8) . . . . ?
C5 C6 C10 C12 -64.2(9) . . . . ?
C1 C6 C10 C12 115.1(7) . . . . ?
C5 C6 C10 C11 58.7(8) . . . . ?
C1 C6 C10 C11 -121.9(7) . . . . ?
C63 N2 C13 C18 -72.0(8) . . . . ?
Co1 N2 C13 C18 106.1(6) . . . . ?
C63 N2 C13 C14 109.0(7) . . . . ?
Co1 N2 C13 C14 -72.9(7) . . . . ?
C18 C13 C14 C15 -1.9(9) . . . . ?
N2 C13 C14 C15 177.1(6) . . . . ?
C18 C13 C14 C19 175.7(6) . . . . ?
N2 C13 C14 C19 -5.3(9) . . . . ?
C13 C14 C15 C16 0.5(10) . . . . ?
C19 C14 C15 C16 -177.1(7) . . . . ?
C14 C15 C16 C17 1.6(11) . . . . ?
C15 C16 C17 C18 -2.4(10) . . . . ?
C16 C17 C18 C13 1.0(10) . . . . ?
C16 C17 C18 C22 -178.8(6) . . . . ?
C14 C13 C18 C17 1.1(9) . . . . ?
N2 C13 C18 C17 -177.8(6) . . . . ?
C14 C13 C18 C22 -179.0(6) . . . . ?
N2 C13 C18 C22 2.0(9) . . . . ?
C15 C14 C19 C20 -55.8(9) . . . . ?
C13 C14 C19 C20 126.6(7) . . . . ?
C15 C14 C19 C21 68.0(9) . . . . ?
C13 C14 C19 C21 -109.5(7) . . . . ?
C17 C18 C22 C23 54.6(9) . . . . ?
C13 C18 C22 C23 -125.2(7) . . . . ?
C17 C18 C22 C24 -68.4(8) . . . . ?
C13 C18 C22 C24 111.8(7) . . . . ?
C76 N3 C25 C30 122.4(6) . . . . ?
Co2 N3 C25 C30 -61.8(7) . . . . ?
C76 N3 C25 C26 -58.3(8) . . . . ?
Co2 N3 C25 C26 117.5(5) . . . . ?
C30 C25 C26 C27 -1.5(9) . . . . ?
N3 C25 C26 C27 179.2(5) . . . . ?
C30 C25 C26 C31 177.2(6) . . . . ?
N3 C25 C26 C31 -2.0(9) . . . . ?
C25 C26 C27 C28 1.7(10) . . . . ?
C31 C26 C27 C28 -177.2(6) . . . . ?
C26 C27 C28 C29 -0.9(10) . . . . ?
C27 C28 C29 C30 -0.2(10) . . . . ?
C28 C29 C30 C25 0.3(10) . . . . ?
C28 C29 C30 C34 -178.1(6) . . . . ?
C26 C25 C30 C29 0.6(9) . . . . ?
N3 C25 C30 C29 179.9(6) . . . . ?
C26 C25 C30 C34 178.8(6) . . . . ?
N3 C25 C30 C34 -1.9(9) . . . . ?
C27 C26 C31 C32 64.3(8) . . . . ?
C25 C26 C31 C32 -114.4(7) . . . . ?
C27 C26 C31 C33 -59.9(8) . . . . ?
C25 C26 C31 C33 121.3(7) . . . . ?
C29 C30 C34 C35 67.2(8) . . . . ?
C25 C30 C34 C35 -111.0(7) . . . . ?
C29 C30 C34 C36 -57.3(8) . . . . ?
C25 C30 C34 C36 124.5(6) . . . . ?
C62 N4 C37 C38 122.4(6) . . . . ?
Co2 N4 C37 C38 -63.6(7) . . . . ?
C62 N4 C37 C42 -57.3(8) . . . . ?
Co2 N4 C37 C42 116.6(6) . . . . ?
C42 C37 C38 C39 4.1(9) . . . . ?
N4 C37 C38 C39 -175.7(6) . . . . ?
C42 C37 C38 C46 -174.6(6) . . . . ?
N4 C37 C38 C46 5.7(9) . . . . ?
C37 C38 C39 C40 -1.9(10) . . . . ?
C46 C38 C39 C40 176.8(6) . . . . ?
C38 C39 C40 C41 -0.3(11) . . . . ?
C39 C40 C41 C42 0.4(11) . . . . ?
C40 C41 C42 C37 1.7(10) . . . . ?
C40 C41 C42 C43 -173.5(6) . . . . ?
C38 C37 C42 C41 -4.1(9) . . . . ?
N4 C37 C42 C41 175.7(6) . . . . ?
C38 C37 C42 C43 170.9(6) . . . . ?
N4 C37 C42 C43 -9.4(9) . . . . ?
C41 C42 C43 C45 59.2(8) . . . . ?
C37 C42 C43 C45 -115.8(7) . . . . ?
C41 C42 C43 C44 -64.6(8) . . . . ?
C37 C42 C43 C44 120.4(7) . . . . ?
C37 C38 C46 C48 -131.1(7) . . . . ?
C39 C38 C46 C48 50.3(8) . . . . ?
C37 C38 C46 C47 106.7(7) . . . . ?
C39 C38 C46 C47 -71.9(8) . . . . ?
C1 N1 C49 C50 174.3(6) . . . . ?
Co1 N1 C49 C50 -6.1(8) . . . . ?
N1 C49 C50 C55 -0.5(10) . . . . ?
N1 C49 C50 C51 -179.6(6) . . . . ?
C55 C50 C51 C52 1.0(10) . . . . ?
C49 C50 C51 C52 -179.7(6) . . . . ?
C50 C51 C52 C53 0.9(10) . . . . ?
C51 C52 C53 C54 -1.1(10) . . . . ?
C52 C53 C54 C55 -0.6(10) . . . . ?
C52 C53 C54 C56 179.4(6) . . . . ?
Co1 O1 C55 C50 8.5(8) . . . . ?
Co1 O1 C55 C54 -170.1(4) . . . . ?
C51 C50 C55 O1 178.7(6) . . . . ?
C49 C50 C55 O1 -0.4(9) . . . . ?
C51 C50 C55 C54 -2.7(9) . . . . ?
C49 C50 C55 C54 178.2(6) . . . . ?
C53 C54 C55 O1 -178.8(5) . . . . ?
C56 C54 C55 O1 1.1(8) . . . . ?
C53 C54 C55 C50 2.4(9) . . . . ?
C56 C54 C55 C50 -177.6(5) . . . . ?
C53 C54 C56 C57 62.0(9) . . . . ?
C55 C54 C56 C57 -117.9(7) . . . . ?
C53 C54 C56 C61 -115.9(7) . . . . ?
C55 C54 C56 C61 64.1(8) . . . . ?
C61 C56 C57 C58 -0.7(10) . . . . ?
C54 C56 C57 C58 -178.6(6) . . . . ?
C56 C57 C58 C59 -0.4(10) . . . . ?
C57 C58 C59 C60 1.0(10) . . . . ?
C58 C59 C60 C62 176.7(6) . . . . ?
C58 C59 C60 C61 -0.4(9) . . . . ?
Co2 O3 C61 C60 2.0(8) . . . . ?
Co2 O3 C61 C56 179.3(4) . . . . ?
C62 C60 C61 O3 -0.2(10) . . . . ?
C59 C60 C61 O3 176.5(6) . . . . ?
C62 C60 C61 C56 -177.4(6) . . . . ?
C59 C60 C61 C56 -0.7(9) . . . . ?
C57 C56 C61 O3 -176.1(6) . . . . ?
C54 C56 C61 O3 1.9(9) . . . . ?
C57 C56 C61 C60 1.2(9) . . . . ?
C54 C56 C61 C60 179.2(6) . . . . ?
C37 N4 C62 C60 171.9(6) . . . . ?
Co2 N4 C62 C60 -2.6(9) . . . . ?
C61 C60 C62 N4 0.7(11) . . . . ?
C59 C60 C62 N4 -176.1(6) . . . . ?
C13 N2 C63 C64 172.0(6) . . . . ?
Co1 N2 C63 C64 -6.2(9) . . . . ?
N2 C63 C64 C65 -177.2(6) . . . . ?
N2 C63 C64 C69 -2.3(11) . . . . ?
C63 C64 C65 C66 173.5(7) . . . . ?
C69 C64 C65 C66 -1.7(10) . . . . ?
C64 C65 C66 C67 0.3(11) . . . . ?
C65 C66 C67 C68 0.7(11) . . . . ?
C66 C67 C68 C69 -0.2(10) . . . . ?
C66 C67 C68 C70 177.0(6) . . . . ?
Co1 O2 C69 C68 180.0(4) . . . . ?
Co1 O2 C69 C64 2.9(8) . . . . ?
C67 C68 C69 O2 -178.4(5) . . . . ?
C70 C68 C69 O2 4.5(9) . . . . ?
C67 C68 C69 C64 -1.2(9) . . . . ?
C70 C68 C69 C64 -178.4(6) . . . . ?
C63 C64 C69 O2 4.4(10) . . . . ?
C65 C64 C69 O2 179.2(6) . . . . ?
C63 C64 C69 C68 -172.6(6) . . . . ?
C65 C64 C69 C68 2.2(9) . . . . ?
C67 C68 C70 C71 62.6(8) . . . . ?
C69 C68 C70 C71 -120.3(7) . . . . ?
C67 C68 C70 C75 -114.9(7) . . . . ?
C69 C68 C70 C75 62.2(8) . . . . ?
C75 C70 C71 C72 -0.2(9) . . . . ?
C68 C70 C71 C72 -177.6(6) . . . . ?
C70 C71 C72 C73 0.2(9) . . . . ?
C71 C72 C73 C74 0.0(9) . . . . ?
C72 C73 C74 C75 -0.2(9) . . . . ?
C72 C73 C74 C76 176.8(6) . . . . ?
Co2 O4 C75 C70 -178.6(4) . . . . ?
Co2 O4 C75 C74 2.4(8) . . . . ?
C71 C70 C75 O4 -179.1(5) . . . . ?
C68 C70 C75 O4 -1.6(8) . . . . ?
C71 C70 C75 C74 -0.1(8) . . . . ?
C68 C70 C75 C74 177.5(5) . . . . ?
C73 C74 C75 O4 179.2(5) . . . . ?
C76 C74 C75 O4 2.5(9) . . . . ?
C73 C74 C75 C70 0.3(8) . . . . ?
C76 C74 C75 C70 -176.5(5) . . . . ?
C25 N3 C76 C74 173.7(6) . . . . ?
Co2 N3 C76 C74 -2.3(8) . . . . ?
C73 C74 C76 N3 -179.2(6) . . . . ?
C75 C74 C76 N3 -2.4(10) . . . . ?
